data_7012454
loop_
_publ_author_name
'Moser, Daniel F.'
'Grocholl, Luke'
'Stahl, Lothar'
'Staples, Richard J.'

_publ_section_title
;
 Bis(tert-butylamido)- and bis(arylamido)cyclodiphosph(iii)azane
 complexes of Ti, V, Zr and Hf: ligand substituent effects and
 coordination number
;
_journal_issue 7
_journal_name_full 'Dalton Transactions'
_journal_page_first 1402
_journal_paper_doi 10.1039/b211009a
_journal_year 2003
_chemical_formula_sum 'C40 H56 N8 P4 Zr'
_chemical_formula_weight 864.03
_chemical_name_systematic
; 
? 
;
_space_group_IT_number 60
_symmetry_cell_setting orthorhombic
_symmetry_space_group_name_Hall '-P 2n 2ab'
_symmetry_space_group_name_H-M 'P b c n'
_atom_sites_solution_hydrogens geom
_atom_sites_solution_primary direct
_atom_sites_solution_secondary difmap
_audit_creation_method SHELXL-97
_cell_angle_alpha 90.00
_cell_angle_beta 90.00
_cell_angle_gamma 90.00
_cell_formula_units_Z 4
_cell_length_a 21.7990(5)
_cell_length_b 9.7180(2)
_cell_length_c 20.4069(4)
_cell_measurement_reflns_used 159
_cell_measurement_temperature 213(2)
_cell_measurement_theta_max 20.63
_cell_measurement_theta_min 2.45
_cell_volume 4323.05(16)
_computing_cell_refinement 'SMART (SIEMENS, V4.033, 1994)'
_computing_data_collection 'ASTRO (SIEMENS, V4.033, 1994)'
_computing_data_reduction 'SAINT (SIEMENS, V4.035, 1994)'
_computing_molecular_graphics 'SHELXTL (SIEMENS, 1994, ver 5.04)'
_computing_publication_material 'CIFTAB (Sheldrick, 1993)'
_computing_structure_refinement 'SHELXL-97 (Sheldrick, 1997)'
_computing_structure_solution 'SHELXS-97 (Sheldrick, 1990)'
_diffrn_ambient_temperature 213(2)
_diffrn_measured_fraction_theta_full 0.920
_diffrn_measured_fraction_theta_max 0.920
_diffrn_measurement_device_type CCD
_diffrn_measurement_method '\w, 0.3 deg'
_diffrn_radiation_monochromator graphite
_diffrn_radiation_source 'normal-focus sealed tube'
_diffrn_radiation_type MoK\a
_diffrn_radiation_wavelength 0.71073
_diffrn_reflns_av_R_equivalents 0.0407
_diffrn_reflns_av_sigmaI/netI 0.0288
_diffrn_reflns_limit_h_max 26
_diffrn_reflns_limit_h_min -26
_diffrn_reflns_limit_k_max 8
_diffrn_reflns_limit_k_min -12
_diffrn_reflns_limit_l_max 25
_diffrn_reflns_limit_l_min -18
_diffrn_reflns_number 18997
_diffrn_reflns_theta_full 27.74
_diffrn_reflns_theta_max 27.74
_diffrn_reflns_theta_min 1.87
_diffrn_standards_decay_% <1
_diffrn_standards_interval_count 0
_diffrn_standards_number 0
_exptl_absorpt_coefficient_mu 0.441
_exptl_absorpt_correction_T_max 0.8975
_exptl_absorpt_correction_T_min 0.7960
_exptl_absorpt_correction_type empirical
_exptl_crystal_colour light_yellow
_exptl_crystal_density_diffrn 1.328
_exptl_crystal_density_method 'not measured'
_exptl_crystal_description chunk
_exptl_crystal_F_000 1808
_exptl_crystal_size_max 0.25
_exptl_crystal_size_mid 0.22
_exptl_crystal_size_min 0.15
_refine_diff_density_max 0.432
_refine_diff_density_min -0.361
_refine_diff_density_rms 0.060
_refine_ls_extinction_method none
_refine_ls_goodness_of_fit_ref 1.153
_refine_ls_hydrogen_treatment constr
_refine_ls_matrix_type full
_refine_ls_number_parameters 240
_refine_ls_number_reflns 4688
_refine_ls_number_restraints 0
_refine_ls_restrained_S_all 1.153
_refine_ls_R_factor_all 0.0516
_refine_ls_R_factor_gt 0.0384
_refine_ls_shift/su_max 0.001
_refine_ls_shift/su_mean 0.000
_refine_ls_structure_factor_coef Fsqd
_refine_ls_weighting_details 'calc w=1/[\s^2^(Fo^2^)+(0.0267P)^2^+4.0443P] where P=(Fo^2^+2Fc^2^)/3'
_refine_ls_weighting_scheme calc
_refine_ls_wR_factor_gt 0.0810
_refine_ls_wR_factor_ref 0.0880
_reflns_number_gt 3910
_reflns_number_total 4688
_reflns_threshold_expression >2sigma(I)
_cod_data_source_file b211009a.txt
_cod_data_source_block 6
_cod_depositor_comments
;
The following automatic conversions were performed:
'_symmetry_cell_setting' value 'Orthorhombic' changed to 'orthorhombic'
according to '/home/saulius/struct/CIF-dictionaries/cif_core.dic'
dictionary named 'cif_core.dic' version 2.4.1 from 2010-06-29.

Automatic conversion script
Id: cif_fix_enum 1527 2010-12-29 10:47:43Z saulius 
;
_cod_original_sg_symbol_H-M Pbcn
_cod_database_code 7012454

loop_
_symmetry_equiv_pos_as_xyz
'x, y, z'
'-x+1/2, -y+1/2, z+1/2'
'-x, y, -z+1/2'
'x+1/2, -y+1/2, -z'
'-x, -y, -z'
'x-1/2, y-1/2, -z-1/2'
'x, -y, z-1/2'
'-x-1/2, y-1/2, z'

loop_
_atom_site_label
_atom_site_type_symbol
_atom_site_fract_x
_atom_site_fract_y
_atom_site_fract_z
_atom_site_U_iso_or_equiv
_atom_site_adp_type
_atom_site_occupancy
_atom_site_symmetry_multiplicity
_atom_site_calc_flag
_atom_site_refinement_flags
_atom_site_disorder_assembly
_atom_site_disorder_group
Zr1 Zr 0.5000 0.39569(3) 0.7500 0.02203(9) Uani 1 2 d S . .
P1 P 0.55462(3) 0.32760(7) 0.88362(3) 0.02822(14) Uani 1 1 d . . .
P2 P 0.62483(3) 0.47939(7) 0.80697(3) 0.02964(14) Uani 1 1 d . . .
N1 N 0.55069(8) 0.4912(2) 0.84355(9) 0.0263(4) Uani 1 1 d . . .
N2 N 0.62501(9) 0.3240(2) 0.84739(10) 0.0341(5) Uani 1 1 d . . .
N3 N 0.50509(8) 0.25276(19) 0.82957(9) 0.0266(4) Uani 1 1 d . . .
N4 N 0.59441(9) 0.4559(2) 0.73127(9) 0.0281(4) Uani 1 1 d . . .
C1 C 0.53863(11) 0.6184(2) 0.88462(12) 0.0315(5) Uani 1 1 d . . .
C2 C 0.58897(13) 0.6349(3) 0.93671(14) 0.0465(7) Uani 1 1 d . . .
H2A H 0.5812 0.7173 0.9623 0.070 Uiso 1 1 calc R . .
H2B H 0.6286 0.6426 0.9154 0.070 Uiso 1 1 calc R . .
H2C H 0.5889 0.5553 0.9654 0.070 Uiso 1 1 calc R . .
C3 C 0.53807(15) 0.7415(3) 0.83864(14) 0.0486(7) Uani 1 1 d . . .
H3A H 0.5044 0.7323 0.8078 0.073 Uiso 1 1 calc R . .
H3B H 0.5766 0.7455 0.8149 0.073 Uiso 1 1 calc R . .
H3C H 0.5329 0.8253 0.8639 0.073 Uiso 1 1 calc R . .
C4 C 0.47680(12) 0.6010(3) 0.91810(12) 0.0369(6) Uani 1 1 d . . .
H4A H 0.4448 0.5948 0.8852 0.055 Uiso 1 1 calc R . .
H4B H 0.4690 0.6796 0.9462 0.055 Uiso 1 1 calc R . .
H4C H 0.4771 0.5177 0.9442 0.055 Uiso 1 1 calc R . .
C5 C 0.67665(12) 0.2283(3) 0.85992(14) 0.0441(7) Uani 1 1 d . . .
C6 C 0.71037(16) 0.2737(5) 0.92172(18) 0.0787(12) Uani 1 1 d . . .
H6A H 0.6823 0.2723 0.9586 0.118 Uiso 1 1 calc R . .
H6B H 0.7261 0.3662 0.9157 0.118 Uiso 1 1 calc R . .
H6C H 0.7442 0.2113 0.9302 0.118 Uiso 1 1 calc R . .
C7 C 0.71889(17) 0.2319(5) 0.80127(19) 0.0868(14) Uani 1 1 d . . .
H7A H 0.7527 0.1685 0.8082 0.130 Uiso 1 1 calc R . .
H7B H 0.7348 0.3243 0.7956 0.130 Uiso 1 1 calc R . .
H7C H 0.6963 0.2051 0.7623 0.130 Uiso 1 1 calc R . .
C8 C 0.65072(17) 0.0843(4) 0.87051(19) 0.0687(10) Uani 1 1 d . . .
H8A H 0.6230 0.0852 0.9077 0.103 Uiso 1 1 calc R . .
H8B H 0.6841 0.0206 0.8790 0.103 Uiso 1 1 calc R . .
H8C H 0.6286 0.0554 0.8316 0.103 Uiso 1 1 calc R . .
C9 C 0.46984(10) 0.1370(2) 0.84925(11) 0.0277(5) Uani 1 1 d . . .
C10 C 0.46597(13) 0.0916(3) 0.91412(13) 0.0410(6) Uani 1 1 d . . .
H10A H 0.4905 0.1330 0.9464 0.049 Uiso 1 1 calc R . .
C11 C 0.42641(14) -0.0137(3) 0.93129(15) 0.0507(7) Uani 1 1 d . . .
H11A H 0.4243 -0.0424 0.9752 0.061 Uiso 1 1 calc R . .
C12 C 0.39011(14) -0.0771(3) 0.88535(16) 0.0486(7) Uani 1 1 d . . .
H12A H 0.3627 -0.1472 0.8976 0.058 Uiso 1 1 calc R . .
C13 C 0.39467(14) -0.0358(3) 0.82088(15) 0.0488(7) Uani 1 1 d . . .
H13A H 0.3708 -0.0796 0.7887 0.059 Uiso 1 1 calc R . .
C14 C 0.43415(12) 0.0697(3) 0.80289(13) 0.0395(6) Uani 1 1 d . . .
H14A H 0.4368 0.0960 0.7587 0.047 Uiso 1 1 calc R . .
C15 C 0.63786(10) 0.4717(2) 0.67926(11) 0.0276(5) Uani 1 1 d . . .
C16 C 0.67563(13) 0.5875(3) 0.67692(14) 0.0419(6) Uani 1 1 d . . .
H16A H 0.6719 0.6558 0.7093 0.050 Uiso 1 1 calc R . .
C17 C 0.71857(14) 0.6027(4) 0.62731(16) 0.0567(8) Uani 1 1 d . . .
H17A H 0.7446 0.6798 0.6271 0.068 Uiso 1 1 calc R . .
C18 C 0.72351(13) 0.5055(4) 0.57815(14) 0.0523(8) Uani 1 1 d . . .
H18A H 0.7525 0.5165 0.5444 0.063 Uiso 1 1 calc R . .
C19 C 0.68558(12) 0.3929(3) 0.57927(12) 0.0416(6) Uani 1 1 d . . .
H19A H 0.6879 0.3275 0.5454 0.050 Uiso 1 1 calc R . .
C20 C 0.64366(11) 0.3743(3) 0.62999(12) 0.0356(6) Uani 1 1 d . . .
H20A H 0.6190 0.2949 0.6308 0.043 Uiso 1 1 calc R . .

loop_
_atom_site_aniso_label
_atom_site_aniso_U_11
_atom_site_aniso_U_22
_atom_site_aniso_U_33
_atom_site_aniso_U_23
_atom_site_aniso_U_13
_atom_site_aniso_U_12
Zr1 0.02117(14) 0.02344(15) 0.02149(15) 0.000 0.00030(12) 0.000
P1 0.0288(3) 0.0323(3) 0.0235(3) 0.0009(2) -0.0014(2) 0.0001(3)
P2 0.0245(3) 0.0371(3) 0.0273(3) -0.0015(3) -0.0005(2) -0.0043(3)
N1 0.0276(9) 0.0286(10) 0.0229(9) -0.0034(8) 0.0011(7) -0.0022(8)
N2 0.0265(10) 0.0419(12) 0.0339(11) 0.0041(9) -0.0017(9) 0.0047(9)
N3 0.0292(10) 0.0250(9) 0.0255(9) 0.0014(7) -0.0018(8) -0.0004(8)
N4 0.0262(10) 0.0318(11) 0.0262(10) 0.0000(8) 0.0024(8) -0.0014(8)
C1 0.0353(12) 0.0287(12) 0.0305(12) -0.0074(10) 0.0019(10) -0.0030(10)
C2 0.0414(15) 0.0574(18) 0.0407(15) -0.0187(14) -0.0018(12) -0.0102(13)
C3 0.0682(19) 0.0300(14) 0.0476(17) -0.0026(12) 0.0127(15) 0.0007(14)
C4 0.0378(13) 0.0408(15) 0.0321(13) -0.0099(11) 0.0017(11) -0.0002(11)
C5 0.0328(13) 0.0567(18) 0.0427(15) 0.0056(13) -0.0045(12) 0.0151(13)
C6 0.060(2) 0.105(3) 0.071(2) -0.001(2) -0.0354(19) 0.015(2)
C7 0.065(2) 0.116(4) 0.079(3) 0.030(2) 0.030(2) 0.053(2)
C8 0.068(2) 0.055(2) 0.083(3) 0.0120(19) -0.0079(19) 0.0235(18)
C9 0.0283(11) 0.0233(11) 0.0316(12) 0.0016(9) 0.0034(10) 0.0031(9)
C10 0.0533(17) 0.0373(15) 0.0325(13) 0.0059(11) 0.0017(12) -0.0035(13)
C11 0.0659(19) 0.0428(17) 0.0434(16) 0.0140(13) 0.0121(15) -0.0032(15)
C12 0.0479(16) 0.0316(14) 0.066(2) 0.0080(14) 0.0138(15) -0.0079(12)
C13 0.0509(17) 0.0395(16) 0.0561(18) 0.0006(14) -0.0005(14) -0.0138(14)
C14 0.0445(15) 0.0360(14) 0.0381(14) 0.0039(11) 0.0014(12) -0.0085(12)
C15 0.0220(10) 0.0337(13) 0.0272(11) 0.0065(10) -0.0020(9) 0.0021(9)
C16 0.0442(15) 0.0415(15) 0.0399(14) 0.0052(12) 0.0009(12) -0.0106(13)
C17 0.0474(17) 0.066(2) 0.0566(19) 0.0195(17) 0.0074(14) -0.0220(16)
C18 0.0376(15) 0.078(2) 0.0412(16) 0.0224(16) 0.0118(12) 0.0022(16)
C19 0.0369(14) 0.0590(18) 0.0289(13) 0.0062(12) 0.0058(11) 0.0140(13)
C20 0.0314(12) 0.0411(15) 0.0342(13) -0.0004(11) 0.0027(10) -0.0005(11)

loop_
_atom_type_symbol
_atom_type_description
_atom_type_scat_dispersion_real
_atom_type_scat_dispersion_imag
_atom_type_scat_source
C C 0.0033 0.0016 'International Tables Vol C Tables 4.2.6.8 and 6.1.1.4'
H H 0.0000 0.0000 'International Tables Vol C Tables 4.2.6.8 and 6.1.1.4'
N N 0.0061 0.0033 'International Tables Vol C Tables 4.2.6.8 and 6.1.1.4'
P P 0.1023 0.0942 'International Tables Vol C Tables 4.2.6.8 and 6.1.1.4'
Zr Zr -2.9673 0.5597 'International Tables Vol C Tables 4.2.6.8 and 6.1.1.4'

loop_
_geom_angle_atom_site_label_1
_geom_angle_atom_site_label_2
_geom_angle_atom_site_label_3
_geom_angle
_geom_angle_site_symmetry_1
_geom_angle_site_symmetry_3
_geom_angle_publ_flag
N3 Zr1 N3 99.05(10) 3_656 . ?
N3 Zr1 N4 105.02(7) 3_656 3_656 ?
N3 Zr1 N4 95.20(7) . 3_656 ?
N3 Zr1 N4 95.20(7) 3_656 . ?
N3 Zr1 N4 105.02(7) . . ?
N4 Zr1 N4 148.75(11) 3_656 . ?
N3 Zr1 N1 151.78(7) 3_656 . ?
N3 Zr1 N1 67.81(7) . . ?
N4 Zr1 N1 101.10(7) 3_656 . ?
N4 Zr1 N1 66.33(7) . . ?
N3 Zr1 N1 67.81(7) 3_656 3_656 ?
N3 Zr1 N1 151.78(7) . 3_656 ?
N4 Zr1 N1 66.33(7) 3_656 3_656 ?
N4 Zr1 N1 101.10(7) . 3_656 ?
N1 Zr1 N1 134.37(9) . 3_656 ?
N3 Zr1 P1 32.85(5) 3_656 3_656 ?
N3 Zr1 P1 123.93(5) . 3_656 ?
N4 Zr1 P1 81.13(5) 3_656 3_656 ?
N4 Zr1 P1 105.73(5) . 3_656 ?
N1 Zr1 P1 168.02(5) . 3_656 ?
N1 Zr1 P1 35.92(5) 3_656 3_656 ?
N3 Zr1 P1 123.93(5) 3_656 . ?
N3 Zr1 P1 32.85(5) . . ?
N4 Zr1 P1 105.73(5) 3_656 . ?
N4 Zr1 P1 81.13(5) . . ?
N1 Zr1 P1 35.92(5) . . ?
N1 Zr1 P1 168.02(5) 3_656 . ?
P1 Zr1 P1 154.92(3) 3_656 . ?
N3 Zr1 P2 120.37(5) 3_656 . ?
N3 Zr1 P2 80.71(5) . . ?
N4 Zr1 P2 134.55(5) 3_656 . ?
N4 Zr1 P2 32.40(5) . . ?
N1 Zr1 P2 35.47(4) . . ?
N1 Zr1 P2 127.51(5) 3_656 . ?
P1 Zr1 P2 137.972(16) 3_656 . ?
P1 Zr1 P2 51.116(16) . . ?
N3 Zr1 P2 80.71(5) 3_656 3_656 ?
N3 Zr1 P2 120.37(5) . 3_656 ?
N4 Zr1 P2 32.40(5) 3_656 3_656 ?
N4 Zr1 P2 134.55(5) . 3_656 ?
N1 Zr1 P2 127.51(5) . 3_656 ?
N1 Zr1 P2 35.47(4) 3_656 3_656 ?
P1 Zr1 P2 51.116(16) 3_656 3_656 ?
P1 Zr1 P2 137.972(16) . 3_656 ?
P2 Zr1 P2 149.26(3) . 3_656 ?
N2 P1 N3 106.30(10) . . ?
N2 P1 N1 82.13(10) . . ?
N3 P1 N1 93.04(9) . . ?
N2 P1 P2 39.82(7) . . ?
N3 P1 P2 102.83(7) . . ?
N1 P1 P2 42.31(6) . . ?
N2 P1 Zr1 88.17(7) . . ?
N3 P1 Zr1 42.86(6) . . ?
N1 P1 Zr1 51.67(6) . . ?
P2 P1 Zr1 64.847(19) . . ?
N4 P2 N2 108.63(10) . . ?
N4 P2 N1 92.04(9) . . ?
N2 P2 N1 81.83(9) . . ?
N4 P2 P1 103.77(7) . . ?
N2 P2 P1 39.35(7) . . ?
N1 P2 P1 42.48(7) . . ?
N4 P2 Zr1 43.35(6) . . ?
N2 P2 Zr1 87.19(7) . . ?
N1 P2 Zr1 51.12(6) . . ?
P1 P2 Zr1 64.036(18) . . ?
C1 N1 P2 116.15(14) . . ?
C1 N1 P1 118.67(15) . . ?
P2 N1 P1 95.21(9) . . ?
C1 N1 Zr1 132.60(14) . . ?
P2 N1 Zr1 93.41(8) . . ?
P1 N1 Zr1 92.42(8) . . ?
C5 N2 P1 128.47(18) . . ?
C5 N2 P2 129.42(18) . . ?
P1 N2 P2 100.83(11) . . ?
C9 N3 P1 119.81(15) . . ?
C9 N3 Zr1 134.48(15) . . ?
P1 N3 Zr1 104.28(9) . . ?
C15 N4 P2 113.73(15) . . ?
C15 N4 Zr1 141.81(15) . . ?
P2 N4 Zr1 104.25(9) . . ?
N1 C1 C4 108.17(19) . . ?
N1 C1 C3 107.57(19) . . ?
C4 C1 C3 110.9(2) . . ?
N1 C1 C2 110.1(2) . . ?
C4 C1 C2 109.5(2) . . ?
C3 C1 C2 110.5(2) . . ?
N2 C5 C7 108.2(2) . . ?
N2 C5 C6 109.1(3) . . ?
C7 C5 C6 110.8(3) . . ?
N2 C5 C8 108.6(2) . . ?
C7 C5 C8 111.0(3) . . ?
C6 C5 C8 109.1(3) . . ?
C14 C9 C10 117.6(2) . . ?
C14 C9 N3 118.9(2) . . ?
C10 C9 N3 123.4(2) . . ?
C11 C10 C9 120.7(3) . . ?
C12 C11 C10 121.2(3) . . ?
C11 C12 C13 118.6(3) . . ?
C12 C13 C14 120.8(3) . . ?
C13 C14 C9 121.0(3) . . ?
C20 C15 C16 118.2(2) . . ?
C20 C15 N4 121.7(2) . . ?
C16 C15 N4 120.1(2) . . ?
C17 C16 C15 120.6(3) . . ?
C18 C17 C16 120.7(3) . . ?
C19 C18 C17 119.1(3) . . ?
C18 C19 C20 120.8(3) . . ?
C15 C20 C19 120.7(3) . . ?

loop_
_geom_bond_atom_site_label_1
_geom_bond_atom_site_label_2
_geom_bond_distance
_geom_bond_site_symmetry_2
_geom_bond_publ_flag
Zr1 N3 2.1397(18) 3_656 ?
Zr1 N3 2.1397(18) . ?
Zr1 N4 2.1736(19) 3_656 ?
Zr1 N4 2.1736(19) . ?
Zr1 N1 2.3931(18) . ?
Zr1 N1 2.3931(18) 3_656 ?
Zr1 P1 3.0481(6) 3_656 ?
Zr1 P1 3.0481(6) . ?
Zr1 P2 3.0688(6) . ?
Zr1 P2 3.0688(6) 3_656 ?
P1 N2 1.704(2) . ?
P1 N3 1.7062(19) . ?
P1 N1 1.790(2) . ?
P1 P2 2.6391(9) . ?
P2 N4 1.6964(19) . ?
P2 N2 1.721(2) . ?
P2 N1 1.7839(19) . ?
N1 C1 1.516(3) . ?
N2 C5 1.482(3) . ?
N3 C9 1.420(3) . ?
N4 C15 1.431(3) . ?
C1 C4 1.520(3) . ?
C1 C3 1.521(4) . ?
C1 C2 1.536(3) . ?
C5 C7 1.511(4) . ?
C5 C6 1.525(4) . ?
C5 C8 1.525(5) . ?
C9 C14 1.388(3) . ?
C9 C10 1.398(3) . ?
C10 C11 1.383(4) . ?
C11 C12 1.373(4) . ?
C12 C13 1.379(4) . ?
C13 C14 1.388(4) . ?
C15 C20 1.386(3) . ?
C15 C16 1.395(3) . ?
C16 C17 1.387(4) . ?
C17 C18 1.382(5) . ?
C18 C19 1.372(4) . ?
C19 C20 1.393(3) . ?
